data_7063929
loop_
_publ_author_name
'Yadav, Sweta'
Swati,
'Prakash, Jai'

_publ_section_title
;
 Ba4Ge2Sb2Te8Se2 and Ba2Ge2Te4.5Se0.5: complex heteroanionic Ge-containing
 phases with extremely low thermal conductivities
;
_journal_issue 33
_journal_name_full 'New Journal of Chemistry'
_journal_page_first 14131
_journal_page_last 14141
_journal_paper_doi 10.1039/D5NJ01642H
_journal_volume 49
_journal_year 2025
_chemical_formula_sum 'Ba4 Ge2 Sb2 Se1.79 Te8.21'
_chemical_formula_weight 2126.85
_space_group_crystal_system monoclinic
_space_group_IT_number 14
_space_group_name_Hall '-P 2ybc'
_space_group_name_H-M_alt 'P 1 21/c 1'
_audit_creation_method SHELXL-2019/1
_audit_update_record
;
2025-06-25 deposited with the CCDC.	2025-07-17 downloaded from the CCDC.
;
_cell_angle_alpha 90
_cell_angle_beta 90.106(2)
_cell_angle_gamma 90
_cell_formula_units_Z 4
_cell_length_a 13.3789(8)
_cell_length_b 13.2844(8)
_cell_length_c 13.8394(8)
_cell_measurement_reflns_used 61509
_cell_measurement_temperature 298(2)
_cell_measurement_theta_max 28.3
_cell_measurement_theta_min 2.1
_cell_volume 2459.7(3)
_computing_cell_refinement 'Bruker SAINT'
_computing_data_collection 'Bruker APEX2'
_computing_data_reduction 'Bruker SAINT'
_computing_molecular_graphics 'Bruker SHELXTL'
_computing_publication_material 'Bruker SHELXTL'
_computing_structure_refinement 'SHELXL-2019/1 (Sheldrick, 2019)'
_computing_structure_solution 'SHELXS-97 (Sheldrick 2008)'
_diffrn_ambient_temperature 298(2)
_diffrn_measured_fraction_theta_full 0.995
_diffrn_measured_fraction_theta_max 0.996
_diffrn_measurement_device_type 'Bruker APEX-II CCD'
_diffrn_measurement_method '\f and \w scans'
_diffrn_radiation_type MoK\a
_diffrn_radiation_wavelength 0.71073
_diffrn_reflns_av_R_equivalents 0.0510
_diffrn_reflns_av_unetI/netI 0.0234
_diffrn_reflns_Laue_measured_fraction_full 0.995
_diffrn_reflns_Laue_measured_fraction_max 0.996
_diffrn_reflns_limit_h_max 17
_diffrn_reflns_limit_h_min -17
_diffrn_reflns_limit_k_max 17
_diffrn_reflns_limit_k_min -17
_diffrn_reflns_limit_l_max 18
_diffrn_reflns_limit_l_min -18
_diffrn_reflns_number 61478
_diffrn_reflns_point_group_measured_fraction_full 0.995
_diffrn_reflns_point_group_measured_fraction_max 0.996
_diffrn_reflns_theta_full 25.242
_diffrn_reflns_theta_max 28.282
_diffrn_reflns_theta_min 2.125
_diffrn_source 'micro-focus sealed X-ray tube'
_exptl_absorpt_coefficient_mu 23.043
_exptl_absorpt_correction_T_max 0.7461
_exptl_absorpt_correction_T_min 0.4066
_exptl_absorpt_correction_type multi-scan
_exptl_absorpt_process_details multi-scan
_exptl_crystal_colour black
_exptl_crystal_density_diffrn 5.743
_exptl_crystal_description block
_exptl_crystal_F_000 3511
_exptl_crystal_size_max 0.079
_exptl_crystal_size_mid 0.071
_exptl_crystal_size_min 0.065
_refine_diff_density_max 3.437
_refine_diff_density_min -1.847
_refine_diff_density_rms 0.461
_refine_ls_extinction_coef 0.00072(4)
_refine_ls_extinction_expression Fc^*^=kFc[1+0.001xFc^2^\l^3^/sin(2\q)]^-1/4^
_refine_ls_extinction_method 'SHELXL-2019/1 (Sheldrick 2019)'
_refine_ls_goodness_of_fit_ref 1.209
_refine_ls_hydrogen_treatment undef
_refine_ls_matrix_type full
_refine_ls_number_parameters 169
_refine_ls_number_reflns 6074
_refine_ls_number_restraints 0
_refine_ls_restrained_S_all 1.209
_refine_ls_R_factor_all 0.0425
_refine_ls_R_factor_gt 0.0396
_refine_ls_shift/su_max 0.001
_refine_ls_shift/su_mean 0.000
_refine_ls_structure_factor_coef Fsqd
_refine_ls_weighting_details 'w=1/[\s^2^(Fo^2^)+(0.0381P)^2^+110.7622P] where P=(Fo^2^+2Fc^2^)/3'
_refine_ls_weighting_scheme calc
_refine_ls_wR_factor_gt 0.1174
_refine_ls_wR_factor_ref 0.1187
_reflns_Friedel_coverage 0.000
_reflns_number_gt 5650
_reflns_number_total 6074
_reflns_threshold_expression 'I > 2\s(I)'
_cod_data_source_file d5nj01642h2.cif
_cod_data_source_block Ba4Ge2Sb2Se2Te8_C2
_cod_depositor_comments 'Adding full bibliography for 7063926--7063929.cif.'
_cod_original_sg_symbol_H-M 'P 21/c'
_cod_database_code 7063929
_shelx_shelxl_version_number 2019/1
_shelx_space_group_comment
;
The symmetry employed for this shelxl refinement is uniquely defined
by the following loop, which should always be used as a source of
symmetry information in preference to the above space-group names.
They are only intended as comments.
;
_exptl_absorpt_special_details SADABS-2016/2

loop_
_space_group_symop_operation_xyz
'x, y, z'
'-x, y+1/2, -z+1/2'
'-x, -y, -z'
'x, -y-1/2, z-1/2'

loop_
_atom_site_label
_atom_site_type_symbol
_atom_site_fract_x
_atom_site_fract_y
_atom_site_fract_z
_atom_site_U_iso_or_equiv
_atom_site_adp_type
_atom_site_occupancy
_atom_site_site_symmetry_order
_atom_site_calc_flag
_atom_site_refinement_flags_posn
_atom_site_refinement_flags_adp
_atom_site_refinement_flags_occupancy
_atom_site_disorder_assembly
_atom_site_disorder_group
Ba1 Ba 0.04557(5) 0.33672(6) 0.04015(5) 0.01897(16) Uani 1 1 d . . . . .
Ba2 Ba 0.20020(5) 0.83338(6) 0.18757(5) 0.02043(16) Uani 1 1 d . . . . .
Ba3 Ba 0.30614(5) 0.17102(5) 0.31191(5) 0.01816(16) Uani 1 1 d . . . . .
Ba4 Ba 0.55128(5) 0.16568(6) 0.05176(5) 0.01866(16) Uani 1 1 d . . . . .
Ge1 Ge 0.28345(9) 0.10285(9) 0.02753(9) 0.0141(2) Uani 1 1 d . . . . .
Ge2 Ge 0.03437(9) 0.10234(10) 0.23668(9) 0.0160(2) Uani 1 1 d . . . . .
Sb1 Sb 0.39849(6) 0.52432(6) 0.11353(6) 0.01983(18) Uani 1 1 d . . . . .
Sb2 Sb 0.14315(6) 0.53326(6) 0.31510(6) 0.01583(17) Uani 1 1 d . . . . .
Te1 Te 0.37845(8) 0.00032(8) 0.13858(8) 0.0184(4) Uani 0.205(13) 1 d . . P . .
Se1 Se 0.37845(8) 0.00032(8) 0.13858(8) 0.0184(4) Uani 0.795(13) 1 d . . P . .
Te2 Te 0.12316(7) 0.00263(8) 0.35828(7) 0.0164(4) Uani 0.262(13) 1 d . . P . .
Se2 Se 0.12316(7) 0.00263(8) 0.35828(7) 0.0164(4) Uani 0.738(13) 1 d . . P . .
Te3 Te 0.30800(6) 0.28815(6) 0.07197(6) 0.0184(3) Uani 0.874(13) 1 d . . P . .
Se3 Se 0.30800(6) 0.28815(6) 0.07197(6) 0.0184(3) Uani 0.126(13) 1 d . . P . .
Te4 Te 0.10160(5) 0.06279(6) 0.05239(6) 0.0167(3) Uani 0.935(13) 1 d . . P . .
Se4 Se 0.10160(5) 0.06279(6) 0.05239(6) 0.0167(3) Uani 0.065(13) 1 d . . P . .
Te5 Te 0.35218(6) 0.43041(6) 0.35286(6) 0.0188(3) Uani 0.930(13) 1 d . . P . .
Se5 Se 0.35218(6) 0.43041(6) 0.35286(6) 0.0188(3) Uani 0.070(13) 1 d . . P . .
Te6 Te 0.06192(6) 0.28497(6) 0.29841(6) 0.01810(17) Uani 1 1 d . . . . .
Te7 Te 0.17553(5) 0.57364(6) 0.11310(5) 0.01700(17) Uani 1 1 d . . . . .
Te8 Te 0.55873(6) 0.21638(6) 0.31436(6) 0.01715(17) Uani 1 1 d . . . . .
Te9 Te 0.60098(6) 0.43601(6) 0.09181(6) 0.01876(17) Uani 1 1 d . . . . .
Te10 Te 0.81106(6) 0.21050(6) 0.08102(5) 0.01660(17) Uani 1 1 d . . . . .

loop_
_atom_site_aniso_label
_atom_site_aniso_U_11
_atom_site_aniso_U_22
_atom_site_aniso_U_33
_atom_site_aniso_U_23
_atom_site_aniso_U_13
_atom_site_aniso_U_12
Ba1 0.0186(3) 0.0195(3) 0.0188(3) 0.0006(3) 0.0024(3) -0.0002(3)
Ba2 0.0199(3) 0.0189(3) 0.0226(3) 0.0016(3) 0.0050(3) 0.0006(3)
Ba3 0.0159(3) 0.0192(3) 0.0194(3) -0.0008(3) 0.0021(2) -0.0002(2)
Ba4 0.0163(3) 0.0194(3) 0.0204(3) 0.0015(3) 0.0028(3) 0.0003(2)
Ge1 0.0118(5) 0.0136(5) 0.0168(5) -0.0008(4) -0.0001(4) -0.0008(4)
Ge2 0.0116(5) 0.0167(6) 0.0196(6) -0.0014(5) -0.0016(4) -0.0003(4)
Sb1 0.0206(4) 0.0166(4) 0.0222(4) -0.0008(3) 0.0032(3) -0.0022(3)
Sb2 0.0147(3) 0.0155(4) 0.0172(4) 0.0003(3) 0.0008(3) -0.0005(3)
Te1 0.0181(6) 0.0161(6) 0.0210(6) 0.0004(4) 0.0003(4) -0.0020(4)
Se1 0.0181(6) 0.0161(6) 0.0210(6) 0.0004(4) 0.0003(4) -0.0020(4)
Te2 0.0157(5) 0.0148(5) 0.0186(6) 0.0004(4) 0.0001(4) 0.0000(4)
Se2 0.0157(5) 0.0148(5) 0.0186(6) 0.0004(4) 0.0001(4) 0.0000(4)
Te3 0.0209(4) 0.0147(4) 0.0197(4) 0.0000(3) -0.0003(3) -0.0018(3)
Se3 0.0209(4) 0.0147(4) 0.0197(4) 0.0000(3) -0.0003(3) -0.0018(3)
Te4 0.0118(4) 0.0202(4) 0.0182(4) -0.0027(3) 0.0029(3) -0.0013(3)
Se4 0.0118(4) 0.0202(4) 0.0182(4) -0.0027(3) 0.0029(3) -0.0013(3)
Te5 0.0177(4) 0.0168(4) 0.0219(4) 0.0000(3) 0.0036(3) -0.0006(3)
Se5 0.0177(4) 0.0168(4) 0.0219(4) 0.0000(3) 0.0036(3) -0.0006(3)
Te6 0.0184(4) 0.0158(4) 0.0201(4) -0.0001(3) 0.0004(3) -0.0001(3)
Te7 0.0133(3) 0.0211(4) 0.0166(3) -0.0009(3) 0.0016(3) 0.0003(3)
Te8 0.0163(3) 0.0160(4) 0.0192(4) 0.0002(3) -0.0005(3) -0.0005(3)
Te9 0.0153(3) 0.0196(4) 0.0214(4) -0.0025(3) -0.0020(3) 0.0017(3)
Te10 0.0161(3) 0.0156(4) 0.0181(3) 0.0010(3) -0.0009(3) -0.0003(3)

loop_
_atom_type_symbol
_atom_type_description
_atom_type_scat_dispersion_real
_atom_type_scat_dispersion_imag
_atom_type_scat_source
Ba Ba -0.3244 2.2819 'International Tables Vol C Tables 4.2.6.8 and 6.1.1.4'
Ge Ge 0.1547 1.8001 'International Tables Vol C Tables 4.2.6.8 and 6.1.1.4'
Sb Sb -0.5866 1.5461 'International Tables Vol C Tables 4.2.6.8 and 6.1.1.4'
Se Se -0.0929 2.2259 'International Tables Vol C Tables 4.2.6.8 and 6.1.1.4'
Te Te -0.5308 1.6751 'International Tables Vol C Tables 4.2.6.8 and 6.1.1.4'

loop_
_geom_angle_atom_site_label_1
_geom_angle_atom_site_label_2
_geom_angle_atom_site_label_3
_geom_angle
_geom_angle_site_symmetry_1
_geom_angle_site_symmetry_3
_geom_angle_publ_flag
Te2 Ba1 Te2 95.72(3) 2 4_565 ?
Te2 Ba1 Te3 134.67(3) 2 . ?
Te2 Ba1 Te3 84.59(3) 4_565 . ?
Te2 Ba1 Te10 70.32(3) 2 1_455 ?
Te2 Ba1 Te10 131.58(3) 4_565 1_455 ?
Te3 Ba1 Te10 138.38(3) . 1_455 ?
Te2 Ba1 Te6 76.09(3) 2 . ?
Te2 Ba1 Te6 144.27(3) 4_565 . ?
Te3 Ba1 Te6 77.84(2) . . ?
Te10 Ba1 Te6 78.99(2) 1_455 . ?
Te2 Ba1 Te4 137.50(3) 2 . ?
Te2 Ba1 Te4 125.15(3) 4_565 . ?
Te3 Ba1 Te4 67.80(2) . . ?
Te10 Ba1 Te4 73.32(2) 1_455 . ?
Te6 Ba1 Te4 76.06(2) . . ?
Te2 Ba1 Te6 133.01(3) 2 4_565 ?
Te2 Ba1 Te6 66.17(2) 4_565 4_565 ?
Te3 Ba1 Te6 88.46(2) . 4_565 ?
Te10 Ba1 Te6 89.52(2) 1_455 4_565 ?
Te6 Ba1 Te6 142.72(2) . 4_565 ?
Te4 Ba1 Te6 66.66(2) . 4_565 ?
Te2 Ba1 Te7 69.92(2) 2 . ?
Te2 Ba1 Te7 62.40(2) 4_565 . ?
Te3 Ba1 Te7 70.37(2) . . ?
Te10 Ba1 Te7 139.03(3) 1_455 . ?
Te6 Ba1 Te7 82.35(2) . . ?
Te4 Ba1 Te7 135.95(3) . . ?
Te6 Ba1 Te7 125.52(3) 4_565 . ?
Te2 Ba1 Te7 61.45(2) 2 3_565 ?
Te2 Ba1 Te7 68.75(2) 4_565 3_565 ?
Te3 Ba1 Te7 151.31(3) . 3_565 ?
Te10 Ba1 Te7 63.86(2) 1_455 3_565 ?
Te6 Ba1 Te7 130.31(3) . 3_565 ?
Te4 Ba1 Te7 119.03(3) . 3_565 ?
Te6 Ba1 Te7 71.56(2) 4_565 3_565 ?
Te7 Ba1 Te7 104.28(2) . 3_565 ?
Te2 Ba1 Ba1 47.91(2) 2 3_565 ?
Te2 Ba1 Ba1 47.81(2) 4_565 3_565 ?
Te3 Ba1 Ba1 116.94(3) . 3_565 ?
Te10 Ba1 Ba1 104.13(3) 1_455 3_565 ?
Te6 Ba1 Ba1 115.23(3) . 3_565 ?
Te4 Ba1 Ba1 168.07(3) . 3_565 ?
Te6 Ba1 Ba1 101.92(3) 4_565 3_565 ?
Te7 Ba1 Ba1 53.047(19) . 3_565 ?
Te7 Ba1 Ba1 51.236(18) 3_565 3_565 ?
Te1 Ba2 Te2 85.39(3) 1_565 1_565 ?
Te1 Ba2 Te6 146.66(3) 1_565 2 ?
Te2 Ba2 Te6 77.51(3) 1_565 2 ?
Te1 Ba2 Te8 69.01(3) 1_565 2_655 ?
Te2 Ba2 Te8 124.26(3) 1_565 2_655 ?
Te6 Ba2 Te8 143.80(3) 2 2_655 ?
Te1 Ba2 Te10 121.00(3) 1_565 2_655 ?
Te2 Ba2 Te10 70.76(3) 1_565 2_655 ?
Te6 Ba2 Te10 80.05(2) 2 2_655 ?
Te8 Ba2 Te10 81.31(2) 2_655 2_655 ?
Te1 Ba2 Te7 130.02(3) 1_565 . ?
Te2 Ba2 Te7 142.78(3) 1_565 . ?
Te6 Ba2 Te7 75.79(2) 2 . ?
Te8 Ba2 Te7 70.45(2) 2_655 . ?
Te10 Ba2 Te7 79.44(2) 2_655 . ?
Te1 Ba2 Te10 85.95(3) 1_565 3_665 ?
Te2 Ba2 Te10 140.51(3) 1_565 3_665 ?
Te6 Ba2 Te10 89.33(2) 2 3_665 ?
Te8 Ba2 Te10 87.70(2) 2_655 3_665 ?
Te10 Ba2 Te10 143.79(2) 2_655 3_665 ?
Te7 Ba2 Te10 64.37(2) . 3_665 ?
Te1 Ba2 Te4 67.33(3) 1_565 1_565 ?
Te2 Ba2 Te4 73.08(3) 1_565 1_565 ?
Te6 Ba2 Te4 80.30(2) 2 1_565 ?
Te8 Ba2 Te4 130.89(3) 2_655 1_565 ?
Te10 Ba2 Te4 141.70(3) 2_655 1_565 ?
Te7 Ba2 Te4 126.30(3) . 1_565 ?
Te10 Ba2 Te4 68.03(2) 3_665 1_565 ?
Te1 Ba2 Ba4 49.16(2) 1_565 3_665 ?
Te2 Ba2 Ba4 134.39(3) 1_565 3_665 ?
Te6 Ba2 Ba4 137.33(3) 2 3_665 ?
Te8 Ba2 Ba4 49.993(18) 2_655 3_665 ?
Te10 Ba2 Ba4 131.28(2) 2_655 3_665 ?
Te7 Ba2 Ba4 82.30(2) . 3_665 ?
Te10 Ba2 Ba4 48.044(17) 3_665 3_665 ?
Te4 Ba2 Ba4 84.06(2) 1_565 3_665 ?
Te2 Ba3 Te8 145.90(3) . . ?
Te2 Ba3 Te1 84.31(3) . . ?
Te8 Ba3 Te1 81.06(3) . . ?
Te2 Ba3 Te5 137.63(3) . . ?
Te8 Ba3 Te5 69.95(2) . . ?
Te1 Ba3 Te5 134.65(3) . . ?
Te2 Ba3 Te6 68.34(2) . . ?
Te8 Ba3 Te6 144.97(3) . . ?
Te1 Ba3 Te6 119.77(3) . . ?
Te5 Ba3 Te6 75.96(2) . . ?
Te2 Ba3 Te9 66.85(2) . 2_645 ?
Te8 Ba3 Te9 79.06(2) . 2_645 ?
Te1 Ba3 Te9 65.85(3) . 2_645 ?
Te5 Ba3 Te9 136.14(3) . 2_645 ?
Te6 Ba3 Te9 133.85(3) . 2_645 ?
Te2 Ba3 Te3 85.09(3) . 4_566 ?
Te8 Ba3 Te3 87.66(2) . 4_566 ?
Te1 Ba3 Te3 141.82(3) . 4_566 ?
Te5 Ba3 Te3 72.32(2) . 4_566 ?
Te6 Ba3 Te3 89.61(2) . 4_566 ?
Te9 Ba3 Te3 76.26(2) 2_645 4_566 ?
Te2 Ba3 Te3 117.32(3) . . ?
Te8 Ba3 Te3 85.76(2) . . ?
Te1 Ba3 Te3 69.27(3) . . ?
Te5 Ba3 Te3 74.39(2) . . ?
Te6 Ba3 Te3 77.44(2) . . ?
Te9 Ba3 Te3 134.23(3) 2_645 . ?
Te3 Ba3 Te3 146.31(2) 4_566 . ?
Te1 Ba4 Te10 137.10(3) . . ?
Te1 Ba4 Te1 92.39(3) . 3_655 ?
Te10 Ba4 Te1 85.90(3) . 3_655 ?
Te1 Ba4 Te5 63.78(3) . 2_645 ?
Te10 Ba4 Te5 75.83(2) . 2_645 ?
Te1 Ba4 Te5 69.00(3) 3_655 2_645 ?
Te1 Ba4 Te8 127.94(3) . 4_565 ?
Te10 Ba4 Te8 90.13(2) . 4_565 ?
Te1 Ba4 Te8 65.89(2) 3_655 4_565 ?
Te5 Ba4 Te8 133.50(3) 2_645 4_565 ?
Te1 Ba4 Te3 69.80(3) . . ?
Te10 Ba4 Te3 142.17(3) . . ?
Te1 Ba4 Te3 124.68(3) 3_655 . ?
Te5 Ba4 Te3 132.28(3) 2_645 . ?
Te8 Ba4 Te3 84.45(2) 4_565 . ?
Te1 Ba4 Ge1 39.47(3) . . ?
Te10 Ba4 Ge1 176.37(3) . . ?
Te1 Ba4 Ge1 92.88(3) 3_655 . ?
Te5 Ba4 Ge1 100.54(3) 2_645 . ?
Te8 Ba4 Ge1 92.49(3) 4_565 . ?
Te3 Ba4 Ge1 40.77(2) . . ?
Te1 Ba4 Te9 134.07(3) . . ?
Te10 Ba4 Te9 69.13(2) . . ?
Te1 Ba4 Te9 131.68(3) 3_655 . ?
Te5 Ba4 Te9 135.96(3) 2_645 . ?
Te8 Ba4 Te9 73.25(2) 4_565 . ?
Te3 Ba4 Te9 73.47(2) . . ?
Ge1 Ba4 Te9 114.06(3) . . ?
Te1 Ba4 Te8 77.76(3) . . ?
Te10 Ba4 Te8 80.37(2) . . ?
Te1 Ba4 Te8 146.39(3) 3_655 . ?
Te5 Ba4 Te8 77.90(2) 2_645 . ?
Te8 Ba4 Te8 143.88(2) 4_565 . ?
Te3 Ba4 Te8 82.29(2) . . ?
Ge1 Ba4 Te8 98.90(3) . . ?
Te9 Ba4 Te8 70.79(2) . . ?
Te1 Ba4 Te5 65.75(3) . 4_565 ?
Te10 Ba4 Te5 140.92(3) . 4_565 ?
Te1 Ba4 Te5 58.29(2) 3_655 4_565 ?
Te5 Ba4 Te5 102.11(2) 2_645 4_565 ?
Te8 Ba4 Te5 62.59(2) 4_565 4_565 ?
Te3 Ba4 Te5 66.77(2) . 4_565 ?
Ge1 Ba4 Te5 39.41(2) . 4_565 ?
Te9 Ba4 Te5 121.90(2) . 4_565 ?
Te8 Ba4 Te5 138.15(3) . 4_565 ?
Te1 Ge1 Te4 107.58(5) . . ?
Te1 Ge1 Te3 108.83(5) . . ?
Te4 Ge1 Te3 107.13(5) . . ?
Te1 Ge1 Te5 107.84(5) . 4_565 ?
Te4 Ge1 Te5 115.53(5) . 4_565 ?
Te3 Ge1 Te5 109.77(5) . 4_565 ?
Te1 Ge1 Ba4 63.90(4) . . ?
Te4 Ge1 Ba4 166.91(5) . . ?
Te3 Ge1 Ba4 68.70(3) . . ?
Te5 Ge1 Ba4 77.31(3) 4_565 . ?
Te2 Ge2 Te6 102.17(5) . . ?
Te2 Ge2 Sb2 115.66(6) . 2_545 ?
Te6 Ge2 Sb2 122.69(5) . 2_545 ?
Te2 Ge2 Te4 111.98(5) . . ?
Te6 Ge2 Te4 115.84(5) . . ?
Sb2 Ge2 Te4 88.71(4) 2_545 . ?
Te2 Ge2 Ba3 59.37(3) . . ?
Te6 Ge2 Ba3 63.95(3) . . ?
Sb2 Ge2 Ba3 173.21(5) 2_545 . ?
Te4 Ge2 Ba3 89.19(4) . . ?
Te8 Sb1 Te9 100.57(3) 2_655 3_665 ?
Te8 Sb1 Te9 102.14(3) 2_655 . ?
Te9 Sb1 Te9 88.20(3) 3_665 . ?
Te8 Sb1 Te7 90.24(3) 2_655 . ?
Te9 Sb1 Te7 87.89(3) 3_665 . ?
Te9 Sb1 Te7 167.50(4) . . ?
Ge2 Sb2 Te10 92.43(4) 2 2_655 ?
Ge2 Sb2 Te7 78.98(4) 2 . ?
Te10 Sb2 Te7 107.81(3) 2_655 . ?
Ge2 Sb2 Te5 172.17(4) 2 . ?
Te10 Sb2 Te5 94.89(3) 2_655 . ?
Te7 Sb2 Te5 96.11(3) . . ?
Ge1 Te1 Ba2 97.42(4) . 1_545 ?
Ge1 Te1 Ba4 76.63(4) . . ?
Ba2 Te1 Ba4 171.10(4) 1_545 . ?
Ge1 Te1 Ba3 85.62(4) . . ?
Ba2 Te1 Ba3 95.43(3) 1_545 . ?
Ba4 Te1 Ba3 90.73(3) . . ?
Ge1 Te1 Ba4 91.02(4) . 3_655 ?
Ba2 Te1 Ba4 85.89(3) 1_545 3_655 ?
Ba4 Te1 Ba4 87.60(3) . 3_655 ?
Ba3 Te1 Ba4 176.52(4) . 3_655 ?
Ge2 Te2 Ba3 82.07(4) . . ?
Ge2 Te2 Ba2 91.57(4) . 1_545 ?
Ba3 Te2 Ba2 94.85(3) . 1_545 ?
Ge2 Te2 Ba1 107.96(4) . 2_545 ?
Ba3 Te2 Ba1 166.82(4) . 2_545 ?
Ba2 Te2 Ba1 93.42(3) 1_545 2_545 ?
Ge2 Te2 Ba1 91.18(4) . 4_566 ?
Ba3 Te2 Ba1 87.04(3) . 4_566 ?
Ba2 Te2 Ba1 176.86(4) 1_545 4_566 ?
Ba1 Te2 Ba1 84.28(3) 2_545 4_566 ?
Ge1 Te3 Ba1 91.05(4) . . ?
Ge1 Te3 Ba3 84.55(4) . 4_565 ?
Ba1 Te3 Ba3 81.22(2) . 4_565 ?
Ge1 Te3 Ba4 70.53(3) . . ?
Ba1 Te3 Ba4 160.25(3) . . ?
Ba3 Te3 Ba4 89.72(2) 4_565 . ?
Ge1 Te3 Ba3 78.95(4) . . ?
Ba1 Te3 Ba3 100.30(3) . . ?
Ba3 Te3 Ba3 163.44(3) 4_565 . ?
Ba4 Te3 Ba3 83.56(2) . . ?
Ge1 Te4 Ge2 113.81(5) . . ?
Ge1 Te4 Ba1 88.95(4) . . ?
Ge2 Te4 Ba1 77.85(3) . . ?
Ge1 Te4 Ba2 84.39(4) . 1_545 ?
Ge2 Te4 Ba2 79.13(3) . 1_545 ?
Ba1 Te4 Ba2 150.99(3) . 1_545 ?
Ge1 Te5 Sb2 85.04(4) 4_566 . ?
Ge1 Te5 Ba3 85.56(4) 4_566 . ?
Sb2 Te5 Ba3 103.93(3) . . ?
Ge1 Te5 Ba4 86.28(4) 4_566 2_655 ?
Sb2 Te5 Ba4 90.12(3) . 2_655 ?
Ba3 Te5 Ba4 163.05(3) . 2_655 ?
Ge1 Te5 Ba4 63.28(3) 4_566 4_566 ?
Sb2 Te5 Ba4 146.50(3) . 4_566 ?
Ba3 Te5 Ba4 85.17(2) . 4_566 ?
Ba4 Te5 Ba4 77.89(2) 2_655 4_566 ?
Ge2 Te6 Ba2 92.71(4) . 2_545 ?
Ge2 Te6 Ba3 75.70(3) . . ?
Ba2 Te6 Ba3 164.31(3) 2_545 . ?
Ge2 Te6 Ba1 81.11(4) . . ?
Ba2 Te6 Ba1 87.83(2) 2_545 . ?
Ba3 Te6 Ba1 100.53(3) . . ?
Ge2 Te6 Ba1 83.19(4) . 4_566 ?
Ba2 Te6 Ba1 88.28(2) 2_545 4_566 ?
Ba3 Te6 Ba1 79.97(2) . 4_566 ?
Ba1 Te6 Ba1 163.63(3) . 4_566 ?
Sb2 Te7 Sb1 96.14(3) . . ?
Sb2 Te7 Ba2 85.12(3) . . ?
Sb1 Te7 Ba2 96.63(3) . . ?
Sb2 Te7 Ba1 91.99(3) . . ?
Sb1 Te7 Ba1 105.91(3) . . ?
Ba2 Te7 Ba1 157.46(3) . . ?
Sb2 Te7 Ba1 118.58(3) . 3_565 ?
Sb1 Te7 Ba1 145.27(3) . 3_565 ?
Ba2 Te7 Ba1 86.05(2) . 3_565 ?
Ba1 Te7 Ba1 75.72(2) . 3_565 ?
Sb1 Te8 Ba3 92.53(3) 2_645 . ?
Sb1 Te8 Ba2 102.40(3) 2_645 2_645 ?
Ba3 Te8 Ba2 164.35(3) . 2_645 ?
Sb1 Te8 Ba4 94.38(3) 2_645 4_566 ?
Ba3 Te8 Ba4 93.20(2) . 4_566 ?
Ba2 Te8 Ba4 81.15(2) 2_645 4_566 ?
Sb1 Te8 Ba4 100.93(3) 2_645 . ?
Ba3 Te8 Ba4 86.19(2) . . ?
Ba2 Te8 Ba4 95.42(2) 2_645 . ?
Ba4 Te8 Ba4 164.69(3) 4_566 . ?
Sb1 Te9 Sb1 91.80(3) 3_665 . ?
Sb1 Te9 Ba3 101.74(3) 3_665 2_655 ?
Sb1 Te9 Ba3 86.24(3) . 2_655 ?
Sb1 Te9 Ba4 91.75(3) 3_665 . ?
Sb1 Te9 Ba4 103.61(3) . . ?
Ba3 Te9 Ba4 163.11(3) 2_655 . ?
Sb2 Te10 Ba4 97.45(3) 2_645 . ?
Sb2 Te10 Ba2 86.25(3) 2_645 2_645 ?
Ba4 Te10 Ba2 97.76(2) . 2_645 ?
Sb2 Te10 Ba1 106.24(3) 2_645 1_655 ?
Ba4 Te10 Ba1 155.94(3) . 1_655 ?
Ba2 Te10 Ba1 88.08(2) 2_645 1_655 ?
Sb2 Te10 Ba2 112.43(3) 2_645 3_665 ?
Ba4 Te10 Ba2 79.86(2) . 3_665 ?
Ba2 Te10 Ba2 161.31(3) 2_645 3_665 ?
Ba1 Te10 Ba2 87.15(2) 1_655 3_665 ?

loop_
_geom_bond_atom_site_label_1
_geom_bond_atom_site_label_2
_geom_bond_distance
_geom_bond_site_symmetry_2
_geom_bond_publ_flag
Ba1 Te2 3.4556(13) 2 ?
Ba1 Te2 3.4607(13) 4_565 ?
Ba1 Te3 3.5960(11) . ?
Ba1 Te10 3.6030(10) 1_455 ?
Ba1 Te6 3.6459(11) . ?
Ba1 Te4 3.7192(11) . ?
Ba1 Te6 3.7224(11) 4_565 ?
Ba1 Te7 3.7338(11) . ?
Ba1 Te7 3.8268(11) 3_565 ?
Ba1 Ba1 4.6407(15) 3_565 ?
Ba2 Te1 3.3274(13) 1_565 ?
Ba2 Te2 3.4218(13) 1_565 ?
Ba2 Te6 3.5710(11) 2 ?
Ba2 Te8 3.5803(11) 2_655 ?
Ba2 Te10 3.5980(11) 2_655 ?
Ba2 Te7 3.6160(11) . ?
Ba2 Te10 3.7653(11) 3_665 ?
Ba2 Te4 3.8104(11) 1_565 ?
Ba2 Ba4 4.6975(10) 3_665 ?
Ba3 Te2 3.3786(12) . ?
Ba3 Te8 3.4327(10) . ?
Ba3 Te1 3.4410(13) . ?
Ba3 Te5 3.5459(11) . ?
Ba3 Te6 3.6056(11) . ?
Ba3 Te9 3.6139(11) 2_645 ?
Ba3 Te3 3.6397(11) 4_566 ?
Ba3 Te3 3.6673(11) . ?
Ba4 Te1 3.4096(13) . ?
Ba4 Te10 3.5487(10) . ?
Ba4 Te1 3.5631(13) 3_655 ?
Ba4 Te5 3.6294(11) 2_645 ?
Ba4 Te8 3.6414(11) 4_565 ?
Ba4 Te3 3.6500(11) . ?
Ba4 Ge1 3.6938(14) . ?
Ba4 Te9 3.6938(11) . ?
Ba4 Te8 3.6972(11) . ?
Ba4 Te5 4.0342(11) 4_565 ?
Ge1 Te1 2.4135(16) . ?
Ge1 Te4 2.5148(14) . ?
Ge1 Te3 2.5583(15) . ?
Ge1 Te5 2.6254(15) 4_565 ?
Ge2 Te2 2.4475(16) . ?
Ge2 Te6 2.5981(15) . ?
Ge2 Sb2 2.6439(14) 2_545 ?
Ge2 Te4 2.7565(15) . ?
Sb1 Te8 2.7985(11) 2_655 ?
Sb1 Te9 2.8902(12) 3_665 ?
Sb1 Te9 2.9679(11) . ?
Sb1 Te7 3.0540(11) . ?
Sb2 Te10 2.8253(11) 2_655 ?
Sb2 Te7 2.8801(11) . ?
Sb2 Te5 3.1552(11) . ?
